data_8101938
loop_
_publ_author_name
'Schmalz, T.'
'Karthikeyan, S.'
'Irrgang, T.'
'Kempe, R.'

_publ_section_title
;
Crystal structure of cis-bis[2-(diphenylphosphinoaminato)-4-methylpyridine]
platinum(II), Pt(C~18~H~16~N~2~P)~2~
;
_journal_issue 1
_journal_name_full 'Zeitschrift f\"ur Kristallographie - New Crystal Structures'
_journal_page_first 95
_journal_page_last 96
_journal_volume 221
_journal_year 2006
_chemical_formula_sum 'C36 H32 N4 P2 Pt'
_chemical_formula_weight 777.70
_chemical_name_systematic
;
cis-bis[2-(diphenylphosphinoaminato)-4-methylpyridine]platinum(II)
;
_space_group_IT_number 15
_symmetry_cell_setting monoclinic
_symmetry_space_group_name_Hall '-C 2yc'
_symmetry_space_group_name_H-M 'C 1 2/c 1'
_atom_sites_solution_hydrogens geom
_atom_sites_solution_primary direct
_atom_sites_solution_secondary difmap
_audit_creation_method SHELXL-97
_cell_angle_alpha 90.000
_cell_angle_beta 118.038(5)
_cell_angle_gamma 90.000
_cell_formula_units_Z 4
_cell_length_a 22.1830(13)
_cell_length_b 10.4130(6)
_cell_length_c 15.2670(9)
_cell_measurement_reflns_used 20202
_cell_measurement_temperature 193(2)
_cell_measurement_theta_max 52.22
_cell_measurement_theta_min 3.02
_cell_volume 3112.7(3)
_computing_structure_refinement 'SHELXL-97 (Sheldrick, 1997)'
_computing_structure_solution SIR97
_diffrn_ambient_temperature 193(2)
_diffrn_measured_fraction_theta_full 0.986
_diffrn_measured_fraction_theta_max 0.986
_diffrn_measurement_device_type 'Stoe IPDS II'
_diffrn_radiation_monochromator graphite
_diffrn_radiation_source 'fine-focus sealed tube'
_diffrn_radiation_type MoK\a
_diffrn_radiation_wavelength 0.71069
_diffrn_reflns_av_R_equivalents 0.0898
_diffrn_reflns_av_sigmaI/netI 0.0544
_diffrn_reflns_limit_h_max 26
_diffrn_reflns_limit_h_min -26
_diffrn_reflns_limit_k_max 12
_diffrn_reflns_limit_k_min -12
_diffrn_reflns_limit_l_max 18
_diffrn_reflns_limit_l_min -18
_diffrn_reflns_number 20202
_diffrn_reflns_theta_full 25.73
_diffrn_reflns_theta_max 25.73
_diffrn_reflns_theta_min 2.08
_exptl_absorpt_coefficient_mu 4.643
_exptl_absorpt_correction_T_max 0.5689
_exptl_absorpt_correction_T_min 0.2518
_exptl_absorpt_correction_type numerical
_exptl_crystal_colour colorless
_exptl_crystal_density_diffrn 1.664
_exptl_crystal_density_method 'not measured'
_exptl_crystal_description prism
_exptl_crystal_F_000 1544
_exptl_crystal_size_max 0.37
_exptl_crystal_size_mid 0.25
_exptl_crystal_size_min 0.15
_refine_diff_density_max 2.139
_refine_diff_density_min -0.784
_refine_diff_density_rms 0.127
_refine_ls_extinction_method none
_refine_ls_goodness_of_fit_ref 0.777
_refine_ls_hydrogen_treatment mixed
_refine_ls_matrix_type full
_refine_ls_number_parameters 195
_refine_ls_number_reflns 2942
_refine_ls_number_restraints 0
_refine_ls_restrained_S_all 0.777
_refine_ls_R_factor_all 0.0274
_refine_ls_R_factor_gt 0.0241
_refine_ls_shift/su_max 0.000
_refine_ls_shift/su_mean 0.000
_refine_ls_structure_factor_coef Fsqd
_refine_ls_weighting_details 'calc w=1/[\s^2^(Fo^2^)+(0.0775P)^2^+0.6481P] where P=(Fo^2^+2Fc^2^)/3'
_refine_ls_weighting_scheme calc
_refine_ls_wR_factor_gt 0.0680
_refine_ls_wR_factor_ref 0.0693
_reflns_number_gt 2830
_reflns_number_total 2942
_reflns_threshold_expression >2sigma(I)
_cod_data_source_file 1267-1734.cff
_cod_data_source_block k219ma
_cod_original_sg_symbol_H-M C12/c1
_cod_database_code 8101938

loop_
_symmetry_equiv_pos_as_xyz
'x, y, z'
'-x, y, -z+1/2'
'x+1/2, y+1/2, z'
'-x+1/2, y+1/2, -z+1/2'
'-x, -y, -z'
'x, -y, z-1/2'
'-x+1/2, -y+1/2, -z'
'x+1/2, -y+1/2, z-1/2'

loop_
_atom_site_label
_atom_site_type_symbol
_atom_site_fract_x
_atom_site_fract_y
_atom_site_fract_z
_atom_site_U_iso_or_equiv
_atom_site_adp_type
_atom_site_occupancy
_atom_site_symmetry_multiplicity
_atom_site_Wyckoff_symbol
_atom_site_calc_flag
_atom_site_refinement_flags
_atom_site_disorder_assembly
_atom_site_disorder_group
Pt Pt 0.0000 0.049828(14) 0.7500 0.02123(9) Uani 1 4 e d S . .
C1 C 0.07656(18) 0.3045(3) 0.8375(2) 0.0292(7) Uani 1 8 f d . . .
H1 H 0.0340 0.3328 0.8311 0.035 Uiso 1 8 f calc R . .
C2 C 0.12887(18) 0.3896(3) 0.8710(3) 0.0311(7) Uani 1 8 f d . . .
H2 H 0.1229 0.4745 0.8884 0.037 Uiso 1 8 f calc R . .
C3 C 0.19227(18) 0.3501(4) 0.8797(2) 0.0322(7) Uani 1 8 f d . . .
C4 C 0.2487(3) 0.4463(4) 0.9069(4) 0.0444(11) Uani 1 8 f d . . .
H4A H 0.2330 0.5308 0.9162 0.067 Uiso 1 8 f calc R . .
H4B H 0.2614 0.4512 0.8536 0.067 Uiso 1 8 f calc R . .
H4C H 0.2884 0.4198 0.9687 0.067 Uiso 1 8 f calc R . .
C5 C 0.19967(18) 0.2240(4) 0.8619(3) 0.0317(7) Uani 1 8 f d . . .
H5 H 0.2423 0.1951 0.8688 0.038 Uiso 1 8 f calc R . .
C6 C 0.14504(17) 0.1350(3) 0.8333(2) 0.0270(7) Uani 1 8 f d . . .
C7 C 0.10900(17) -0.1678(3) 0.9203(2) 0.0269(7) Uani 1 8 f d . . .
C8 C 0.16129(18) -0.2578(4) 0.9587(3) 0.0338(7) Uani 1 8 f d . . .
H8 H 0.1848 -0.2802 0.9225 0.041 Uiso 1 8 f calc R . .
C9 C 0.1794(2) -0.3154(4) 1.0498(3) 0.0435(9) Uani 1 8 f d . . .
H9 H 0.2153 -0.3767 1.0762 0.052 Uiso 1 8 f calc R . .
C10 C 0.1446(3) -0.2828(4) 1.1021(3) 0.0491(11) Uani 1 8 f d . . .
H10 H 0.1564 -0.3228 1.1640 0.059 Uiso 1 8 f calc R . .
C11 C 0.0932(3) -0.1929(5) 1.0649(3) 0.0473(10) Uani 1 8 f d . . .
H11 H 0.0699 -0.1707 1.1014 0.057 Uiso 1 8 f calc R . .
C12 C 0.0750(2) -0.1342(4) 0.9736(3) 0.0374(8) Uani 1 8 f d . . .
H12 H 0.0396 -0.0718 0.9481 0.045 Uiso 1 8 f calc R . .
C13 C 0.08872(17) -0.2034(3) 0.7205(2) 0.0265(7) Uani 1 8 f d . . .
C14 C 0.1051(2) -0.1663(4) 0.6469(3) 0.0371(8) Uani 1 8 f d . . .
H14 H 0.1197 -0.0809 0.6457 0.045 Uiso 1 8 f calc R . .
C15 C 0.1003(3) -0.2526(5) 0.5757(3) 0.0474(10) Uani 1 8 f d . . .
H15 H 0.1112 -0.2262 0.5253 0.057 Uiso 1 8 f calc R . .
C16 C 0.0798(2) -0.3769(4) 0.5771(3) 0.0460(10) Uani 1 8 f d . . .
H16 H 0.0766 -0.4359 0.5276 0.055 Uiso 1 8 f calc R . .
C17 C 0.0638(2) -0.4159(4) 0.6495(3) 0.0425(9) Uani 1 8 f d . . .
H17 H 0.0498 -0.5018 0.6505 0.051 Uiso 1 8 f calc R . .
C18 C 0.06832(19) -0.3287(3) 0.7220(3) 0.0322(7) Uani 1 8 f d . . .
H18 H 0.0574 -0.3554 0.7723 0.039 Uiso 1 8 f calc R . .
N1 N 0.08127(15) 0.1813(3) 0.8125(2) 0.0265(6) Uani 1 8 f d . . .
N2 N 0.15535(15) 0.0098(3) 0.8261(2) 0.0294(6) Uani 1 8 f d . . .
P2 P 0.08968(4) -0.08206(9) 0.80628(6) 0.02323(18) Uani 1 8 f d . . .

loop_
_atom_site_aniso_label
_atom_site_aniso_U_11
_atom_site_aniso_U_22
_atom_site_aniso_U_33
_atom_site_aniso_U_23
_atom_site_aniso_U_13
_atom_site_aniso_U_12
Pt 0.02579(12) 0.01632(12) 0.02019(12) 0.000 0.00965(8) 0.000
C1 0.0360(18) 0.0201(16) 0.0267(16) 0.0005(12) 0.0108(14) 0.0051(13)
C2 0.0393(18) 0.0181(17) 0.0293(16) -0.0010(13) 0.0108(14) -0.0003(14)
C3 0.0404(18) 0.0274(18) 0.0251(15) 0.0002(13) 0.0125(14) -0.0064(15)
C4 0.043(2) 0.030(2) 0.056(3) -0.0046(15) 0.019(2) -0.0112(15)
C5 0.0325(17) 0.0292(19) 0.0313(16) 0.0003(14) 0.0133(14) -0.0020(14)
C6 0.0306(16) 0.0257(18) 0.0220(14) 0.0018(13) 0.0102(12) 0.0021(14)
C7 0.0328(16) 0.0185(16) 0.0241(15) -0.0038(12) 0.0091(13) -0.0040(13)
C8 0.0401(19) 0.0265(18) 0.0281(16) 0.0008(14) 0.0105(14) 0.0022(15)
C9 0.051(2) 0.031(2) 0.0330(19) 0.0070(15) 0.0062(17) 0.0039(17)
C10 0.074(3) 0.040(2) 0.0264(18) 0.0044(16) 0.0175(19) -0.007(2)
C11 0.064(3) 0.048(3) 0.033(2) -0.0017(18) 0.026(2) -0.002(2)
C12 0.048(2) 0.034(2) 0.0318(17) -0.0017(15) 0.0201(16) 0.0007(17)
C13 0.0300(15) 0.0237(17) 0.0255(15) -0.0021(12) 0.0128(13) 0.0021(13)
C14 0.054(2) 0.0246(18) 0.043(2) -0.0042(15) 0.0308(18) -0.0071(16)
C15 0.068(3) 0.047(3) 0.041(2) -0.0112(19) 0.038(2) -0.009(2)
C16 0.063(3) 0.037(2) 0.044(2) -0.0139(18) 0.031(2) -0.003(2)
C17 0.060(3) 0.0215(18) 0.046(2) -0.0074(17) 0.025(2) -0.0054(18)
C18 0.0448(19) 0.0218(18) 0.0328(17) -0.0029(13) 0.0206(15) -0.0033(14)
N1 0.0323(14) 0.0206(14) 0.0245(13) -0.0011(11) 0.0116(11) -0.0044(11)
N2 0.0322(15) 0.0203(15) 0.0363(16) -0.0020(13) 0.0165(13) -0.0019(13)
P2 0.0276(4) 0.0177(4) 0.0234(4) -0.0001(3) 0.0112(3) 0.0011(3)

loop_
_atom_type_symbol
_atom_type_description
_atom_type_scat_dispersion_real
_atom_type_scat_dispersion_imag
_atom_type_scat_source
C C 0.0033 0.0016 'International Tables Vol C Tables 4.2.6.8 and 6.1.1.4'
H H 0.0000 0.0000 'International Tables Vol C Tables 4.2.6.8 and 6.1.1.4'
N N 0.0061 0.0033 'International Tables Vol C Tables 4.2.6.8 and 6.1.1.4'
P P 0.1023 0.0942 'International Tables Vol C Tables 4.2.6.8 and 6.1.1.4'
Pt Pt -1.7033 8.3905 'International Tables Vol C Tables 4.2.6.8 and 6.1.1.4'

loop_
_geom_angle_atom_site_label_1
_geom_angle_atom_site_label_2
_geom_angle_atom_site_label_3
_geom_angle
_geom_angle_site_symmetry_1
_geom_angle_site_symmetry_3
_geom_angle_publ_flag
N1 Pt N1 98.72(17) . 2_556 ?
N1 Pt P2 174.47(8) . 2_556 ?
N1 Pt P2 78.86(9) 2_556 2_556 ?
N1 Pt P2 78.86(9) . . ?
N1 Pt P2 174.47(8) 2_556 . ?
P2 Pt P2 103.99(5) 2_556 . ?
N1 C1 C2 124.0(3) . . ?
C1 C2 C3 118.9(3) . . ?
C5 C3 C2 118.0(3) . . ?
C5 C3 C4 122.3(4) . . ?
C2 C3 C4 119.7(3) . . ?
C3 C5 C6 121.5(3) . . ?
N2 C6 N1 121.1(3) . . ?
N2 C6 C5 120.4(3) . . ?
N1 C6 C5 118.4(3) . . ?
C12 C7 C8 119.8(3) . . ?
C12 C7 P2 119.2(3) . . ?
C8 C7 P2 120.7(3) . . ?
C9 C8 C7 120.3(4) . . ?
C10 C9 C8 119.6(4) . . ?
C11 C10 C9 120.4(4) . . ?
C10 C11 C12 120.3(4) . . ?
C7 C12 C11 119.5(4) . . ?
C18 C13 C14 119.1(3) . . ?
C18 C13 P2 122.5(3) . . ?
C14 C13 P2 118.2(3) . . ?
C15 C14 C13 120.4(4) . . ?
C14 C15 C16 120.4(4) . . ?
C17 C16 C15 120.2(4) . . ?
C16 C17 C18 119.8(4) . . ?
C13 C18 C17 120.1(3) . . ?
C1 N1 C6 118.1(3) . . ?
C1 N1 Pt 125.5(2) . . ?
C6 N1 Pt 116.4(2) . . ?
C6 N2 P2 114.3(2) . . ?
N2 P2 C13 104.29(16) . . ?
N2 P2 C7 108.58(16) . . ?
C13 P2 C7 105.46(16) . . ?
N2 P2 Pt 105.34(12) . . ?
C13 P2 Pt 116.45(11) . . ?
C7 P2 Pt 115.93(11) . . ?

loop_
_geom_bond_atom_site_label_1
_geom_bond_atom_site_label_2
_geom_bond_distance
_geom_bond_site_symmetry_2
_geom_bond_publ_flag
Pt N1 2.102(3) . ?
Pt P2 2.2304(9) . ?
Pt N1 2.102(3) 2_556 ?
Pt P2 2.2304(9) 2_556 ?
C1 N1 1.357(4) . ?
C1 C2 1.355(5) . ?
C2 C3 1.411(5) . ?
C3 C5 1.367(5) . ?
C3 C4 1.501(6) . ?
C5 C6 1.421(5) . ?
C6 N2 1.337(5) . ?
C6 N1 1.382(4) . ?
C7 C12 1.389(5) . ?
C7 C8 1.389(5) . ?
C7 P2 1.819(3) . ?
C8 C9 1.390(5) . ?
C9 C10 1.386(7) . ?
C10 C11 1.375(7) . ?
C11 C12 1.397(6) . ?
C13 C18 1.385(5) . ?
C13 C14 1.388(5) . ?
C13 P2 1.812(3) . ?
C14 C15 1.375(6) . ?
C15 C16 1.375(7) . ?
C16 C17 1.372(6) . ?
C17 C18 1.398(5) . ?
N2 P2 1.648(3) . ?
